data_7025698
loop_
_publ_author_name
'Das, Uttam K.'
'Bobak, Julia'
'Fowler, Candace'
'Hann, Sarah E.'
'Petten, Chad F.'
'Dawe, Louise N.'
'Decken, Andreas'
'Kerton, Francesca M.'
'Kozak, Christopher M.'

_publ_section_title
;
 Synthesis and structure of mono-, bi- and trimetallic
 amine-bis(phenolate) cobalt(II) complexes.
;
_journal_issue 23
_journal_name_full 'Dalton transactions (Cambridge, England : 2003)'
_journal_page_first 5462
_journal_page_last 5477
_journal_paper_doi 10.1039/c002843f
_journal_volume 39
_journal_year 2010
_chemical_formula_moiety '[(C34 H54 O2 N2) Co]2 [Co (C H2 C O2)2 (C H3 O H)4] (C7 H8)2'
_chemical_formula_sum 'C90 H146 Co3 N4 O12'
_chemical_formula_weight 1652.96
_chemical_name_systematic
;
?
;
_space_group_IT_number 14
_symmetry_cell_setting monoclinic
_symmetry_Int_Tables_number 14
_symmetry_space_group_name_Hall '-P 2ybc'
_symmetry_space_group_name_H-M 'P 1 21/c 1'
_atom_sites_solution_hydrogens geom
_atom_sites_solution_primary direct
_atom_sites_solution_secondary difmap
_audit_creation_method SHELXL-97
_cell_angle_alpha 90.00
_cell_angle_beta 113.692(5)
_cell_angle_gamma 90.00
_cell_formula_units_Z 2
_cell_length_a 11.027(3)
_cell_length_b 22.278(5)
_cell_length_c 20.267(5)
_cell_measurement_reflns_used 20060
_cell_measurement_temperature 123(2)
_cell_measurement_theta_max 30.8607
_cell_measurement_theta_min 2.6556
_cell_volume 4559(2)
_computing_cell_refinement 'CrystalClear (Rigaku/MSC Inc., 2005)'
_computing_data_collection 'CrystalClear (Rigaku/MSC Inc., 2005)'
_computing_data_reduction 'CrystalClear (Rigaku/MSC Inc., 2005)'
_computing_molecular_graphics 'CrystalStructure3.7.0(Rigaku/MSC Inc.,2005)'
_computing_publication_material 'CrystalStructure3.7.0(Rigaku/MSC Inc.,2005)'
_computing_structure_refinement 'SHELXL-97 (Sheldrick, 1997)'
_computing_structure_solution 'SHELXS-97 (Sheldrick, 1990)'
_diffrn_ambient_temperature 123(2)
_diffrn_detector_area_resol_mean 14.63
_diffrn_measured_fraction_theta_full 0.999
_diffrn_measured_fraction_theta_max 0.999
_diffrn_measurement_device_type 'Rigaku Saturn'
_diffrn_measurement_method \w
_diffrn_radiation_monochromator 'Rigaku SHINE'
_diffrn_radiation_source 'fine-focus sealed tube'
_diffrn_radiation_type MoK\a
_diffrn_radiation_wavelength 0.71075
_diffrn_reflns_av_R_equivalents 0.0442
_diffrn_reflns_av_sigmaI/netI 0.0394
_diffrn_reflns_limit_h_max 14
_diffrn_reflns_limit_h_min -14
_diffrn_reflns_limit_k_max 28
_diffrn_reflns_limit_k_min -28
_diffrn_reflns_limit_l_max 26
_diffrn_reflns_limit_l_min -26
_diffrn_reflns_number 42832
_diffrn_reflns_theta_full 27.50
_diffrn_reflns_theta_max 27.50
_diffrn_reflns_theta_min 2.72
_exptl_absorpt_coefficient_mu 0.598
_exptl_absorpt_correction_T_max 0.9580
_exptl_absorpt_correction_T_min 0.9298
_exptl_absorpt_correction_type numerical
_exptl_crystal_colour Pink
_exptl_crystal_density_diffrn 1.204
_exptl_crystal_density_method 'not measured'
_exptl_crystal_description Prism
_exptl_crystal_F_000 1782
_exptl_crystal_size_max 0.18
_exptl_crystal_size_mid 0.17
_exptl_crystal_size_min 0.17
_refine_diff_density_max 1.170
_refine_diff_density_min -0.945
_refine_diff_density_rms 0.094
_refine_ls_extinction_method none
_refine_ls_goodness_of_fit_ref 1.076
_refine_ls_hydrogen_treatment mixed
_refine_ls_matrix_type full
_refine_ls_number_parameters 500
_refine_ls_number_reflns 10466
_refine_ls_number_restraints 0
_refine_ls_restrained_S_all 1.076
_refine_ls_R_factor_all 0.0795
_refine_ls_R_factor_gt 0.0753
_refine_ls_shift/su_max 0.001
_refine_ls_shift/su_mean 0.000
_refine_ls_structure_factor_coef Fsqd
_refine_ls_weighting_details 'calc w=1/[\s^2^(Fo^2^)+(0.0995P)^2^+8.9219P] where P=(Fo^2^+2Fc^2^)/3'
_refine_ls_weighting_scheme calc
_refine_ls_wR_factor_gt 0.1953
_refine_ls_wR_factor_ref 0.1996
_reflns_number_gt 9767
_reflns_number_total 10466
_reflns_threshold_expression >2sigma(I)
_cod_data_source_file c002843f.txt
_cod_data_source_block 5
_cod_depositor_comments
;
The following automatic conversions were performed:

'_exptl_absorpt_correction_type' value 'Numerical' changed to
'numerical' according to
/home/saulius/struct/CIF-dictionaries/cif_core.dic dictionary named
'cif_core.dic' version 2.4.2 from 2011-04-26.

Automatic conversion script
Id: cif_fix_values 1891 2012-01-12 08:04:46Z andrius 
;
_cod_original_sg_symbol_H-M 'P 21/c'
_cod_database_code 7025698

loop_
_symmetry_equiv_pos_as_xyz
'x, y, z'
'-x, y+1/2, -z+1/2'
'-x, -y, -z'
'x, -y-1/2, z-1/2'

loop_
_atom_site_label
_atom_site_type_symbol
_atom_site_fract_x
_atom_site_fract_y
_atom_site_fract_z
_atom_site_U_iso_or_equiv
_atom_site_adp_type
_atom_site_occupancy
_atom_site_symmetry_multiplicity
_atom_site_calc_flag
_atom_site_refinement_flags
Co1 Co 0.10209(4) 0.610545(18) 0.36456(2) 0.02062(13) Uani 1 1 d .
Co2 Co 0.0000 0.5000 0.5000 0.02096(15) Uani 1 2 d S
O1 O 0.0772(2) 0.52530(10) 0.33012(11) 0.0237(4) Uani 1 1 d .
O2 O 0.1530(2) 0.64904(9) 0.46088(11) 0.0234(4) Uani 1 1 d .
O3 O -0.0963(2) 0.62681(10) 0.33279(12) 0.0253(4) Uani 1 1 d .
O4 O -0.0822(2) 0.55993(10) 0.41557(12) 0.0313(5) Uani 1 1 d .
O5 O 0.1140(4) 0.46852(16) 0.44699(19) 0.0611(10) Uani 1 1 d .
O6 O -0.1376(3) 0.43326(15) 0.45387(16) 0.0595(10) Uani 1 1 d .
N1 N 0.3182(2) 0.60135(11) 0.38871(13) 0.0219(5) Uani 1 1 d .
N2 N 0.1132(2) 0.66928(12) 0.28312(14) 0.0253(5) Uani 1 1 d .
C1 C 0.1305(3) 0.50514(13) 0.28499(16) 0.0221(6) Uani 1 1 d .
C2 C 0.0538(3) 0.47645(14) 0.21898(17) 0.0243(6) Uani 1 1 d .
C3 C -0.0908(3) 0.45831(16) 0.19929(18) 0.0309(7) Uani 1 1 d .
C4 C -0.1786(3) 0.51419(19) 0.1874(2) 0.0417(9) Uani 1 1 d .
H1 H -0.1822 0.5261 0.2331 0.050 Uiso 1 1 calc R
H2 H -0.2682 0.5050 0.1521 0.050 Uiso 1 1 calc R
H3 H -0.1415 0.5471 0.1693 0.050 Uiso 1 1 calc R
C5 C -0.1021(4) 0.4198(2) 0.2594(2) 0.0463(10) Uani 1 1 d .
H4 H -0.0323 0.4312 0.3058 0.056 Uiso 1 1 calc R
H5 H -0.0923 0.3773 0.2499 0.056 Uiso 1 1 calc R
H6 H -0.1889 0.4263 0.2608 0.056 Uiso 1 1 calc R
C6 C -0.1460(4) 0.4201(2) 0.1306(2) 0.0465(10) Uani 1 1 d .
H7 H -0.0742 0.3966 0.1265 0.056 Uiso 1 1 calc R
H8 H -0.1853 0.4463 0.0885 0.056 Uiso 1 1 calc R
H9 H -0.2139 0.3928 0.1330 0.056 Uiso 1 1 calc R
C7 C 0.1155(3) 0.46530(14) 0.17195(17) 0.0270(6) Uani 1 1 d .
H10 H 0.0635 0.4481 0.1264 0.032 Uiso 1 1 calc R
C8 C 0.2487(3) 0.47776(14) 0.18727(17) 0.0257(6) Uani 1 1 d .
C9 C 0.3029(3) 0.46945(15) 0.12916(18) 0.0302(7) Uani 1 1 d .
C10 C 0.2587(5) 0.4097(2) 0.0908(3) 0.0649(15) Uani 1 1 d .
H11 H 0.1731 0.3984 0.0912 0.078 Uiso 1 1 calc R
H12 H 0.3246 0.3788 0.1157 0.078 Uiso 1 1 calc R
H13 H 0.2499 0.4133 0.0409 0.078 Uiso 1 1 calc R
C11 C 0.2443(7) 0.5188(3) 0.0726(3) 0.0768(18) Uani 1 1 d .
H14 H 0.3072 0.5287 0.0512 0.092 Uiso 1 1 calc R
H15 H 0.2270 0.5546 0.0956 0.092 Uiso 1 1 calc R
H16 H 0.1613 0.5046 0.0349 0.092 Uiso 1 1 calc R
C12 C 0.4503(5) 0.4735(3) 0.1583(3) 0.0706(17) Uani 1 1 d .
H17 H 0.4765 0.5151 0.1556 0.085 Uiso 1 1 calc R
H18 H 0.4831 0.4478 0.1297 0.085 Uiso 1 1 calc R
H19 H 0.4881 0.4601 0.2086 0.085 Uiso 1 1 calc R
C13 C 0.3237(3) 0.49999(13) 0.25526(18) 0.0257(6) Uani 1 1 d .
H20 H 0.4160 0.5061 0.2693 0.031 Uiso 1 1 calc R
C14 C 0.2668(3) 0.51361(13) 0.30361(17) 0.0235(6) Uani 1 1 d .
C15 C 0.3489(3) 0.53801(14) 0.37706(16) 0.0237(6) Uani 1 1 d .
H21 H 0.3358 0.5123 0.4135 0.028 Uiso 1 1 calc R
H22 H 0.4435 0.5354 0.3852 0.028 Uiso 1 1 calc R
C16 C 0.3504(3) 0.64315(14) 0.34094(16) 0.0252(6) Uani 1 1 d .
H23 H 0.4247 0.6265 0.3311 0.030 Uiso 1 1 calc R
H24 H 0.3793 0.6821 0.3658 0.030 Uiso 1 1 calc R
C17 C 0.2327(3) 0.65321(15) 0.27038(16) 0.0255(6) Uani 1 1 d .
H25 H 0.2530 0.6859 0.2433 0.031 Uiso 1 1 calc R
H26 H 0.2151 0.6163 0.2409 0.031 Uiso 1 1 calc R
C18 C -0.0054(3) 0.66304(18) 0.21488(18) 0.0341(7) Uani 1 1 d .
H27 H -0.0817 0.6518 0.2255 0.041 Uiso 1 1 calc R
H28 H 0.0103 0.6319 0.1851 0.041 Uiso 1 1 calc R
H29 H -0.0235 0.7013 0.1889 0.041 Uiso 1 1 calc R
C19 C 0.1211(4) 0.73244(15) 0.30741(19) 0.0332(7) Uani 1 1 d .
H30 H 0.0316 0.7490 0.2919 0.040 Uiso 1 1 calc R
H31 H 0.1716 0.7561 0.2863 0.040 Uiso 1 1 calc R
H32 H 0.1655 0.7340 0.3601 0.040 Uiso 1 1 calc R
C20 C 0.3999(3) 0.61610(14) 0.46538(16) 0.0243(6) Uani 1 1 d .
H33 H 0.4946 0.6128 0.4740 0.029 Uiso 1 1 calc R
H34 H 0.3820 0.5860 0.4963 0.029 Uiso 1 1 calc R
C21 C 0.3752(3) 0.67788(14) 0.48782(16) 0.0236(6) Uani 1 1 d .
C22 C 0.4761(3) 0.72113(15) 0.51037(16) 0.0264(6) Uani 1 1 d .
H35 H 0.5593 0.7120 0.5092 0.032 Uiso 1 1 calc R
C23 C 0.4563(3) 0.77690(15) 0.53432(16) 0.0270(6) Uani 1 1 d .
C24 C 0.5621(3) 0.82651(15) 0.55913(17) 0.0291(7) Uani 1 1 d .
C25 C 0.6908(3) 0.80736(17) 0.5532(2) 0.0354(7) Uani 1 1 d .
H36 H 0.6705 0.7789 0.5132 0.042 Uiso 1 1 calc R
H37 H 0.7494 0.7881 0.5982 0.042 Uiso 1 1 calc R
H38 H 0.7348 0.8428 0.5442 0.042 Uiso 1 1 calc R
C26 C 0.5095(4) 0.88249(16) 0.5124(2) 0.0355(8) Uani 1 1 d .
H39 H 0.5327 0.8806 0.4706 0.043 Uiso 1 1 calc R
H40 H 0.5492 0.9184 0.5408 0.043 Uiso 1 1 calc R
H41 H 0.4130 0.8843 0.4960 0.043 Uiso 1 1 calc R
C27 C 0.5936(4) 0.84257(17) 0.63795(19) 0.0363(8) Uani 1 1 d .
H42 H 0.6859 0.8558 0.6615 0.044 Uiso 1 1 calc R
H43 H 0.5802 0.8072 0.6630 0.044 Uiso 1 1 calc R
H44 H 0.5348 0.8749 0.6397 0.044 Uiso 1 1 calc R
C28 C 0.3326(3) 0.78769(14) 0.53611(16) 0.0262(6) Uani 1 1 d .
H45 H 0.3188 0.8255 0.5536 0.031 Uiso 1 1 calc R
C29 C 0.2282(3) 0.74675(14) 0.51405(16) 0.0247(6) Uani 1 1 d .
C30 C 0.0971(3) 0.76187(15) 0.52032(18) 0.0277(6) Uani 1 1 d .
C31 C 0.0967(4) 0.82602(16) 0.5482(2) 0.0344(7) Uani 1 1 d .
H46 H 0.1527 0.8518 0.5329 0.041 Uiso 1 1 calc R
H47 H 0.1312 0.8255 0.6009 0.041 Uiso 1 1 calc R
H48 H 0.0060 0.8416 0.5285 0.041 Uiso 1 1 calc R
C32 C -0.0198(3) 0.75798(17) 0.4471(2) 0.0364(8) Uani 1 1 d .
H49 H -0.0342 0.7973 0.4234 0.044 Uiso 1 1 calc R
H50 H -0.0995 0.7460 0.4539 0.044 Uiso 1 1 calc R
H51 H -0.0006 0.7282 0.4170 0.044 Uiso 1 1 calc R
C33 C 0.0750(4) 0.71847(17) 0.5730(2) 0.0418(9) Uani 1 1 d .
H52 H 0.0257 0.6833 0.5466 0.050 Uiso 1 1 calc R
H53 H 0.0242 0.7387 0.5966 0.050 Uiso 1 1 calc R
H54 H 0.1607 0.7056 0.6094 0.050 Uiso 1 1 calc R
C34 C 0.2495(3) 0.69045(14) 0.48739(16) 0.0232(6) Uani 1 1 d .
C35 C -0.1477(3) 0.59395(14) 0.36498(17) 0.0242(6) Uani 1 1 d .
C36 C -0.2963(4) 0.5964(2) 0.3392(3) 0.0465(10) Uani 1 1 d .
H55 H -0.3277 0.6366 0.3204 0.056 Uiso 1 1 calc R
H56 H -0.3213 0.5876 0.3794 0.056 Uiso 1 1 calc R
H57 H -0.3366 0.5667 0.3009 0.056 Uiso 1 1 calc R
C37 C 0.1688(4) 0.41217(17) 0.4500(2) 0.0404(8) Uani 1 1 d .
H58 H 0.2556 0.4105 0.4905 0.049 Uiso 1 1 calc R
H59 H 0.1791 0.4043 0.4049 0.049 Uiso 1 1 calc R
H60 H 0.1105 0.3818 0.4566 0.049 Uiso 1 1 calc R
C38 C -0.2590(4) 0.43946(19) 0.3972(2) 0.0420(9) Uani 1 1 d .
H62 H -0.2555 0.4728 0.3664 0.050 Uiso 1 1 calc R
H63 H -0.3268 0.4477 0.4158 0.050 Uiso 1 1 calc R
H64 H -0.2811 0.4023 0.3689 0.050 Uiso 1 1 calc R
C39 C 0.2569(6) 0.3241(3) 0.2961(3) 0.0687(15) Uani 1 1 d .
H66 H 0.2066 0.3598 0.2721 0.082 Uiso 1 1 calc R
H67 H 0.3056 0.3325 0.3476 0.082 Uiso 1 1 calc R
H68 H 0.1958 0.2906 0.2901 0.082 Uiso 1 1 calc R
C40 C 0.3526(4) 0.30802(18) 0.2635(2) 0.0441(9) Uani 1 1 d .
C41 C 0.4778(5) 0.3306(3) 0.2911(3) 0.0746(17) Uani 1 1 d .
H69 H 0.5063 0.3542 0.3337 0.090 Uiso 1 1 calc R
C42 C 0.5652(5) 0.3201(3) 0.2581(4) 0.0845(19) Uani 1 1 d .
H70 H 0.6510 0.3376 0.2774 0.101 Uiso 1 1 calc R
C43 C 0.5275(5) 0.2844(2) 0.1978(3) 0.0633(13) Uani 1 1 d .
H71 H 0.5862 0.2771 0.1749 0.076 Uiso 1 1 calc R
C44 C 0.4054(6) 0.2599(2) 0.1719(3) 0.0643(13) Uani 1 1 d .
H72 H 0.3786 0.2349 0.1305 0.077 Uiso 1 1 calc R
C45 C 0.3190(5) 0.2703(2) 0.2040(3) 0.0601(13) Uani 1 1 d .
H73 H 0.2346 0.2515 0.1852 0.072 Uiso 1 1 calc R
H61 H 0.038(6) 0.452(3) 0.423(3) 0.073 Uiso 1 1 d .
H65 H -0.186(6) 0.456(3) 0.471(3) 0.071 Uiso 1 1 d .

loop_
_atom_site_aniso_label
_atom_site_aniso_U_11
_atom_site_aniso_U_22
_atom_site_aniso_U_33
_atom_site_aniso_U_23
_atom_site_aniso_U_13
_atom_site_aniso_U_12
Co1 0.0190(2) 0.0232(2) 0.0201(2) 0.00048(14) 0.00825(16) -0.00076(14)
Co2 0.0202(3) 0.0225(3) 0.0209(3) 0.0009(2) 0.0090(2) -0.0013(2)
O1 0.0235(10) 0.0262(11) 0.0252(10) -0.0028(8) 0.0136(9) -0.0017(8)
O2 0.0220(10) 0.0253(10) 0.0242(10) -0.0026(8) 0.0105(8) -0.0052(8)
O3 0.0219(10) 0.0283(11) 0.0265(11) 0.0039(9) 0.0106(9) 0.0017(8)
O4 0.0367(12) 0.0293(12) 0.0263(11) 0.0055(9) 0.0110(10) 0.0030(10)
O5 0.096(3) 0.055(2) 0.060(2) 0.0285(16) 0.060(2) 0.0424(19)
O6 0.0563(19) 0.058(2) 0.0364(15) 0.0168(14) -0.0100(13) -0.0330(15)
N1 0.0182(11) 0.0257(12) 0.0218(12) -0.0004(10) 0.0081(9) -0.0008(9)
N2 0.0199(12) 0.0313(14) 0.0248(12) 0.0035(10) 0.0091(10) -0.0002(10)
C1 0.0249(14) 0.0221(14) 0.0225(14) -0.0017(11) 0.0129(12) -0.0006(11)
C2 0.0241(14) 0.0229(14) 0.0267(14) -0.0014(11) 0.0110(12) -0.0013(11)
C3 0.0243(15) 0.0373(18) 0.0315(16) -0.0102(14) 0.0116(13) -0.0061(13)
C4 0.0202(15) 0.048(2) 0.052(2) -0.0103(18) 0.0092(15) -0.0011(14)
C5 0.0355(19) 0.053(2) 0.051(2) -0.0004(19) 0.0186(18) -0.0192(17)
C6 0.0327(19) 0.059(3) 0.045(2) -0.0243(19) 0.0135(17) -0.0143(18)
C7 0.0296(15) 0.0272(15) 0.0250(14) -0.0044(12) 0.0118(12) -0.0020(12)
C8 0.0286(15) 0.0238(14) 0.0276(15) -0.0029(12) 0.0145(13) 0.0004(11)
C9 0.0365(17) 0.0290(16) 0.0336(17) -0.0044(13) 0.0230(14) -0.0008(13)
C10 0.072(3) 0.071(3) 0.078(3) -0.045(3) 0.058(3) -0.030(3)
C11 0.112(5) 0.070(3) 0.081(4) 0.033(3) 0.073(4) 0.033(3)
C12 0.043(2) 0.126(5) 0.055(3) -0.034(3) 0.032(2) -0.005(3)
C13 0.0211(14) 0.0254(15) 0.0319(16) -0.0032(12) 0.0119(12) 0.0005(11)
C14 0.0220(14) 0.0220(14) 0.0264(14) -0.0007(11) 0.0099(12) 0.0009(11)
C15 0.0197(13) 0.0269(15) 0.0249(14) -0.0014(12) 0.0093(11) 0.0025(11)
C16 0.0209(13) 0.0311(16) 0.0255(14) 0.0003(12) 0.0112(12) -0.0028(11)
C17 0.0238(14) 0.0310(16) 0.0233(14) 0.0009(12) 0.0111(12) -0.0031(12)
C18 0.0246(15) 0.049(2) 0.0254(15) 0.0116(14) 0.0064(13) 0.0000(14)
C19 0.0400(18) 0.0308(17) 0.0354(17) 0.0073(14) 0.0219(15) 0.0056(14)
C20 0.0186(13) 0.0303(15) 0.0213(14) -0.0010(11) 0.0052(11) 0.0001(11)
C21 0.0228(14) 0.0274(15) 0.0205(13) -0.0008(11) 0.0086(11) -0.0029(11)
C22 0.0233(14) 0.0316(16) 0.0230(14) -0.0010(12) 0.0078(11) -0.0032(12)
C23 0.0271(15) 0.0301(16) 0.0225(14) 0.0002(12) 0.0089(12) -0.0070(12)
C24 0.0269(15) 0.0308(16) 0.0260(15) 0.0006(12) 0.0068(12) -0.0067(12)
C25 0.0272(16) 0.0366(18) 0.0371(18) 0.0009(15) 0.0074(14) -0.0076(14)
C26 0.0317(17) 0.0340(18) 0.0385(18) 0.0077(14) 0.0117(15) -0.0064(13)
C27 0.0374(18) 0.0373(18) 0.0300(17) -0.0037(14) 0.0093(14) -0.0122(15)
C28 0.0290(15) 0.0259(15) 0.0239(14) -0.0031(11) 0.0109(12) -0.0051(12)
C29 0.0250(14) 0.0275(15) 0.0225(13) -0.0016(11) 0.0105(12) -0.0034(11)
C30 0.0275(15) 0.0286(15) 0.0305(15) -0.0051(12) 0.0154(13) -0.0023(12)
C31 0.0358(18) 0.0329(17) 0.0383(18) -0.0077(14) 0.0189(15) -0.0007(14)
C32 0.0254(16) 0.0403(19) 0.0419(19) -0.0105(15) 0.0120(15) 0.0029(14)
C33 0.051(2) 0.0358(19) 0.056(2) 0.0025(17) 0.040(2) 0.0026(16)
C34 0.0232(14) 0.0261(14) 0.0202(13) -0.0006(11) 0.0087(11) -0.0047(11)
C35 0.0211(13) 0.0256(14) 0.0265(14) -0.0003(12) 0.0101(12) 0.0011(11)
C36 0.0243(17) 0.054(2) 0.062(3) 0.019(2) 0.0188(17) 0.0030(16)
C37 0.046(2) 0.038(2) 0.045(2) 0.0068(16) 0.0261(18) 0.0134(16)
C38 0.0324(18) 0.047(2) 0.0342(18) 0.0054(16) 0.0007(15) -0.0106(16)
C39 0.070(3) 0.070(3) 0.078(4) 0.025(3) 0.041(3) 0.013(3)
C40 0.043(2) 0.0363(19) 0.049(2) 0.0107(17) 0.0142(18) 0.0044(16)
C41 0.056(3) 0.086(4) 0.082(4) -0.045(3) 0.028(3) -0.031(3)
C42 0.041(3) 0.111(5) 0.096(5) -0.027(4) 0.022(3) -0.020(3)
C43 0.058(3) 0.055(3) 0.076(3) 0.001(3) 0.027(3) 0.021(2)
C44 0.078(4) 0.057(3) 0.055(3) -0.009(2) 0.023(3) -0.007(3)
C45 0.046(2) 0.073(3) 0.046(2) 0.003(2) 0.002(2) -0.014(2)

loop_
_atom_type_symbol
_atom_type_description
_atom_type_scat_dispersion_real
_atom_type_scat_dispersion_imag
_atom_type_scat_source
C C 0.0033 0.0016 'International Tables Vol C Tables 4.2.6.8 and 6.1.1.4'
H H 0.0000 0.0000 'International Tables Vol C Tables 4.2.6.8 and 6.1.1.4'
Co Co 0.3494 0.9721 'International Tables Vol C Tables 4.2.6.8 and 6.1.1.4'
N N 0.0061 0.0033 'International Tables Vol C Tables 4.2.6.8 and 6.1.1.4'
O O 0.0106 0.0060 'International Tables Vol C Tables 4.2.6.8 and 6.1.1.4'

loop_
_geom_angle_atom_site_label_1
_geom_angle_atom_site_label_2
_geom_angle_atom_site_label_3
_geom_angle
_geom_angle_site_symmetry_1
_geom_angle_site_symmetry_3
O2 Co1 O1 133.91(9) . .
O2 Co1 O3 94.39(9) . .
O1 Co1 O3 94.51(9) . .
O2 Co1 N2 114.17(10) . .
O1 Co1 N2 110.60(10) . .
O3 Co1 N2 91.96(9) . .
O2 Co1 N1 88.23(9) . .
O1 Co1 N1 88.53(9) . .
O3 Co1 N1 172.71(9) . .
N2 Co1 N1 80.77(9) . .
O6 Co2 O6 180.0 3_566 .
O6 Co2 O4 95.30(11) 3_566 3_566
O6 Co2 O4 84.70(11) . 3_566
O6 Co2 O4 84.70(11) 3_566 .
O6 Co2 O4 95.30(11) . .
O4 Co2 O4 179.996(1) 3_566 .
O6 Co2 O5 90.59(18) 3_566 3_566
O6 Co2 O5 89.41(18) . 3_566
O4 Co2 O5 86.85(11) 3_566 3_566
O4 Co2 O5 93.15(11) . 3_566
O6 Co2 O5 89.41(18) 3_566 .
O6 Co2 O5 90.58(18) . .
O4 Co2 O5 93.15(11) 3_566 .
O4 Co2 O5 86.85(11) . .
O5 Co2 O5 180.00(14) 3_566 .
C1 O1 Co1 121.08(18) . .
C34 O2 Co1 123.48(18) . .
C35 O3 Co1 112.42(19) . .
C35 O4 Co2 171.5(2) . .
C37 O5 Co2 128.9(3) . .
C37 O5 H61 87(4) . .
Co2 O5 H61 78(4) . .
C38 O6 Co2 126.7(3) . .
C38 O6 H65 75(4) . .
Co2 O6 H65 82(4) . .
C16 N1 C20 109.8(2) . .
C16 N1 C15 111.1(2) . .
C20 N1 C15 107.1(2) . .
C16 N1 Co1 108.18(18) . .
C20 N1 Co1 110.67(18) . .
C15 N1 Co1 109.94(17) . .
C18 N2 C19 108.2(3) . .
C18 N2 C17 109.1(2) . .
C19 N2 C17 110.4(2) . .
C18 N2 Co1 111.0(2) . .
C19 N2 Co1 109.70(19) . .
C17 N2 Co1 108.39(18) . .
O1 C1 C14 118.9(3) . .
O1 C1 C2 122.3(3) . .
C14 C1 C2 118.8(3) . .
C7 C2 C1 117.0(3) . .
C7 C2 C3 121.0(3) . .
C1 C2 C3 121.9(3) . .
C2 C3 C6 112.0(3) . .
C2 C3 C5 110.4(3) . .
C6 C3 C5 106.3(3) . .
C2 C3 C4 110.6(3) . .
C6 C3 C4 108.2(3) . .
C5 C3 C4 109.3(3) . .
C3 C4 H1 109.5 . .
C3 C4 H2 109.5 . .
H1 C4 H2 109.5 . .
C3 C4 H3 109.5 . .
H1 C4 H3 109.5 . .
H2 C4 H3 109.5 . .
C3 C5 H4 109.5 . .
C3 C5 H5 109.5 . .
H4 C5 H5 109.5 . .
C3 C5 H6 109.5 . .
H4 C5 H6 109.5 . .
H5 C5 H6 109.5 . .
C3 C6 H7 109.5 . .
C3 C6 H8 109.5 . .
H7 C6 H8 109.5 . .
C3 C6 H9 109.5 . .
H7 C6 H9 109.5 . .
H8 C6 H9 109.5 . .
C2 C7 C8 124.6(3) . .
C2 C7 H10 117.7 . .
C8 C7 H10 117.7 . .
C13 C8 C7 116.4(3) . .
C13 C8 C9 123.3(3) . .
C7 C8 C9 120.2(3) . .
C12 C9 C10 109.2(4) . .
C12 C9 C8 112.8(3) . .
C10 C9 C8 110.8(3) . .
C12 C9 C11 108.5(4) . .
C10 C9 C11 107.1(4) . .
C8 C9 C11 108.2(3) . .
C9 C10 H11 109.5 . .
C9 C10 H12 109.5 . .
H11 C10 H12 109.5 . .
C9 C10 H13 109.5 . .
H11 C10 H13 109.5 . .
H12 C10 H13 109.5 . .
C9 C11 H14 109.5 . .
C9 C11 H15 109.5 . .
H14 C11 H15 109.5 . .
C9 C11 H16 109.5 . .
H14 C11 H16 109.5 . .
H15 C11 H16 109.5 . .
C9 C12 H17 109.5 . .
C9 C12 H18 109.5 . .
H17 C12 H18 109.5 . .
C9 C12 H19 109.5 . .
H17 C12 H19 109.5 . .
H18 C12 H19 109.5 . .
C8 C13 C14 121.4(3) . .
C8 C13 H20 119.3 . .
C14 C13 H20 119.3 . .
C13 C14 C1 121.1(3) . .
C13 C14 C15 121.0(3) . .
C1 C14 C15 117.9(3) . .
N1 C15 C14 114.5(2) . .
N1 C15 H21 108.6 . .
C14 C15 H21 108.6 . .
N1 C15 H22 108.6 . .
C14 C15 H22 108.6 . .
H21 C15 H22 107.6 . .
N1 C16 C17 111.7(2) . .
N1 C16 H23 109.3 . .
C17 C16 H23 109.3 . .
N1 C16 H24 109.3 . .
C17 C16 H24 109.3 . .
H23 C16 H24 107.9 . .
N2 C17 C16 110.8(2) . .
N2 C17 H25 109.5 . .
C16 C17 H25 109.5 . .
N2 C17 H26 109.5 . .
C16 C17 H26 109.5 . .
H25 C17 H26 108.1 . .
N2 C18 H27 109.5 . .
N2 C18 H28 109.5 . .
H27 C18 H28 109.5 . .
N2 C18 H29 109.5 . .
H27 C18 H29 109.5 . .
H28 C18 H29 109.5 . .
N2 C19 H30 109.5 . .
N2 C19 H31 109.5 . .
H30 C19 H31 109.5 . .
N2 C19 H32 109.5 . .
H30 C19 H32 109.5 . .
H31 C19 H32 109.5 . .
N1 C20 C21 114.2(2) . .
N1 C20 H33 108.7 . .
C21 C20 H33 108.7 . .
N1 C20 H34 108.7 . .
C21 C20 H34 108.7 . .
H33 C20 H34 107.6 . .
C22 C21 C34 120.9(3) . .
C22 C21 C20 120.7(3) . .
C34 C21 C20 118.4(3) . .
C23 C22 C21 121.0(3) . .
C23 C22 H35 119.5 . .
C21 C22 H35 119.5 . .
C22 C23 C28 117.2(3) . .
C22 C23 C24 123.7(3) . .
C28 C23 C24 119.2(3) . .
C26 C24 C25 108.1(3) . .
C26 C24 C27 108.9(3) . .
C25 C24 C27 108.5(3) . .
C26 C24 C23 109.5(3) . .
C25 C24 C23 112.3(3) . .
C27 C24 C23 109.4(3) . .
C24 C25 H36 109.5 . .
C24 C25 H37 109.5 . .
H36 C25 H37 109.5 . .
C24 C25 H38 109.5 . .
H36 C25 H38 109.5 . .
H37 C25 H38 109.5 . .
C24 C26 H39 109.5 . .
C24 C26 H40 109.5 . .
H39 C26 H40 109.5 . .
C24 C26 H41 109.5 . .
H39 C26 H41 109.5 . .
H40 C26 H41 109.5 . .
C24 C27 H42 109.5 . .
C24 C27 H43 109.5 . .
H42 C27 H43 109.5 . .
C24 C27 H44 109.5 . .
H42 C27 H44 109.5 . .
H43 C27 H44 109.5 . .
C29 C28 C23 124.5(3) . .
C29 C28 H45 117.7 . .
C23 C28 H45 117.7 . .
C28 C29 C34 117.3(3) . .
C28 C29 C30 120.8(3) . .
C34 C29 C30 121.9(3) . .
C32 C30 C33 109.4(3) . .
C32 C30 C31 106.5(3) . .
C33 C30 C31 107.8(3) . .
C32 C30 C29 111.2(3) . .
C33 C30 C29 109.8(3) . .
C31 C30 C29 112.1(3) . .
C30 C31 H46 109.5 . .
C30 C31 H47 109.5 . .
H46 C31 H47 109.5 . .
C30 C31 H48 109.5 . .
H46 C31 H48 109.5 . .
H47 C31 H48 109.5 . .
C30 C32 H49 109.5 . .
C30 C32 H50 109.5 . .
H49 C32 H50 109.5 . .
C30 C32 H51 109.5 . .
H49 C32 H51 109.5 . .
H50 C32 H51 109.5 . .
C30 C33 H52 109.5 . .
C30 C33 H53 109.5 . .
H52 C33 H53 109.5 . .
C30 C33 H54 109.5 . .
H52 C33 H54 109.5 . .
H53 C33 H54 109.5 . .
O2 C34 C21 118.9(3) . .
O2 C34 C29 122.1(3) . .
C21 C34 C29 119.0(3) . .
O4 C35 O3 123.2(3) . .
O4 C35 C36 119.9(3) . .
O3 C35 C36 116.9(3) . .
C35 C36 H55 109.5 . .
C35 C36 H56 109.5 . .
H55 C36 H56 109.5 . .
C35 C36 H57 109.5 . .
H55 C36 H57 109.5 . .
H56 C36 H57 109.5 . .
O5 C37 H58 109.5 . .
O5 C37 H59 109.5 . .
H58 C37 H59 109.5 . .
O5 C37 H60 109.5 . .
H58 C37 H60 109.5 . .
H59 C37 H60 109.5 . .
O6 C38 H62 109.5 . .
O6 C38 H63 109.5 . .
H62 C38 H63 109.5 . .
O6 C38 H64 109.5 . .
H62 C38 H64 109.5 . .
H63 C38 H64 109.5 . .
O6 C38 H65 37(2) . .
H62 C38 H65 108.9 . .
H63 C38 H65 75.4 . .
H64 C38 H65 136.5 . .
C40 C39 H66 109.5 . .
C40 C39 H67 109.5 . .
H66 C39 H67 109.5 . .
C40 C39 H68 109.5 . .
H66 C39 H68 109.5 . .
H67 C39 H68 109.5 . .
C41 C40 C45 116.8(5) . .
C41 C40 C39 120.6(5) . .
C45 C40 C39 122.5(5) . .
C40 C41 C42 121.5(5) . .
C40 C41 H69 119.2 . .
C42 C41 H69 119.2 . .
C43 C42 C41 120.2(5) . .
C43 C42 H70 119.9 . .
C41 C42 H70 119.9 . .
C44 C43 C42 118.6(5) . .
C44 C43 H71 120.7 . .
C42 C43 H71 120.7 . .
C43 C44 C45 121.4(5) . .
C43 C44 H72 119.3 . .
C45 C44 H72 119.3 . .
C44 C45 C40 121.3(5) . .
C44 C45 H73 119.4 . .
C40 C45 H73 119.4 . .

loop_
_geom_bond_atom_site_label_1
_geom_bond_atom_site_label_2
_geom_bond_distance
_geom_bond_site_symmetry_2
Co1 O2 1.995(2) .
Co1 O1 2.004(2) .
Co1 O3 2.049(2) .
Co1 N2 2.148(3) .
Co1 N1 2.241(3) .
Co2 O6 2.061(3) 3_566
Co2 O6 2.061(3) .
Co2 O4 2.070(2) 3_566
Co2 O4 2.070(2) .
Co2 O5 2.076(3) 3_566
Co2 O5 2.076(3) .
O1 C1 1.347(3) .
O2 C34 1.346(3) .
O3 C35 1.257(4) .
O4 C35 1.246(4) .
O5 C37 1.384(5) .
O5 H61 0.87(6) .
O6 C38 1.377(4) .
O6 H65 0.89(6) .
N1 C16 1.486(4) .
N1 C20 1.486(4) .
N1 C15 1.492(4) .
N2 C18 1.480(4) .
N2 C19 1.482(4) .
N2 C17 1.485(4) .
C1 C14 1.408(4) .
C1 C2 1.416(4) .
C2 C7 1.398(4) .
C2 C3 1.534(4) .
C3 C6 1.534(5) .
C3 C5 1.535(5) .
C3 C4 1.536(5) .
C4 H1 0.9800 .
C4 H2 0.9800 .
C4 H3 0.9800 .
C5 H4 0.9800 .
C5 H5 0.9800 .
C5 H6 0.9800 .
C6 H7 0.9800 .
C6 H8 0.9800 .
C6 H9 0.9800 .
C7 C8 1.402(4) .
C7 H10 0.9500 .
C8 C13 1.383(4) .
C8 C9 1.531(4) .
C9 C12 1.493(6) .
C9 C10 1.520(5) .
C9 C11 1.531(6) .
C10 H11 0.9800 .
C10 H12 0.9800 .
C10 H13 0.9800 .
C11 H14 0.9800 .
C11 H15 0.9800 .
C11 H16 0.9800 .
C12 H17 0.9800 .
C12 H18 0.9800 .
C12 H19 0.9800 .
C13 C14 1.393(4) .
C13 H20 0.9500 .
C14 C15 1.499(4) .
C15 H21 0.9900 .
C15 H22 0.9900 .
C16 C17 1.512(4) .
C16 H23 0.9900 .
C16 H24 0.9900 .
C17 H25 0.9900 .
C17 H26 0.9900 .
C18 H27 0.9800 .
C18 H28 0.9800 .
C18 H29 0.9800 .
C19 H30 0.9800 .
C19 H31 0.9800 .
C19 H32 0.9800 .
C20 C21 1.508(4) .
C20 H33 0.9900 .
C20 H34 0.9900 .
C21 C22 1.402(4) .
C21 C34 1.411(4) .
C22 C23 1.383(5) .
C22 H35 0.9500 .
C23 C28 1.400(5) .
C23 C24 1.538(4) .
C24 C26 1.532(5) .
C24 C25 1.533(5) .
C24 C27 1.535(5) .
C25 H36 0.9800 .
C25 H37 0.9800 .
C25 H38 0.9800 .
C26 H39 0.9800 .
C26 H40 0.9800 .
C26 H41 0.9800 .
C27 H42 0.9800 .
C27 H43 0.9800 .
C27 H44 0.9800 .
C28 C29 1.394(4) .
C28 H45 0.9500 .
C29 C34 1.422(4) .
C29 C30 1.538(4) .
C30 C32 1.528(5) .
C30 C33 1.531(5) .
C30 C31 1.537(5) .
C31 H46 0.9800 .
C31 H47 0.9800 .
C31 H48 0.9800 .
C32 H49 0.9800 .
C32 H50 0.9800 .
C32 H51 0.9800 .
C33 H52 0.9800 .
C33 H53 0.9800 .
C33 H54 0.9800 .
C35 C36 1.508(4) .
C36 H55 0.9800 .
C36 H56 0.9800 .
C36 H57 0.9800 .
C37 H58 0.9800 .
C37 H59 0.9800 .
C37 H60 0.9800 .
C38 H62 0.9800 .
C38 H63 0.9800 .
C38 H64 0.9800 .
C38 H65 1.44(6) .
C39 C40 1.497(7) .
C39 H66 0.9800 .
C39 H67 0.9800 .
C39 H68 0.9800 .
C40 C41 1.361(6) .
C40 C45 1.393(7) .
C41 C42 1.396(8) .
C41 H69 0.9500 .
C42 C43 1.375(8) .
C42 H70 0.9500 .
C43 C44 1.348(8) .
C43 H71 0.9500 .
C44 C45 1.372(8) .
C44 H72 0.9500 .
C45 H73 0.9500 .
